data_1558425
loop_
_publ_author_name
'Gini, Andrea'
'Paraja, Miguel'
'Galm\'es, Bartomeu'
'Besnard, Celine'
'Poblador-Bahamonde, Amalia I.'
'Sakai, Naomi'
'Frontera, Antonio'
'Matile, Stefan'

_publ_section_title
;
 Pnictogen-bonding catalysis: brevetoxin-type polyether cyclizations
;
_journal_name_full 'Chemical Science'
_journal_paper_doi 10.1039/D0SC02551H
_journal_year 2020
_chemical_formula_moiety 'C24 H6 Cl4 F9 O2 Sb, C H2 Cl2'
_chemical_formula_sum 'C25 H8 Cl6 F9 O2 Sb'
_chemical_formula_weight 845.76
_space_group_crystal_system monoclinic
_space_group_IT_number 14
_space_group_name_Hall '-P 2yn'
_space_group_name_H-M_alt 'P 1 21/n 1'
_atom_sites_solution_hydrogens geom
_atom_sites_solution_primary dual
_audit_creation_date 2019-12-19
_audit_creation_method
;
Olex2 1.3
(compiled Nov 21 2019 18:26:39 for OlexSys, GUI svn.r6003)
;
_audit_update_record
;
2020-04-26 deposited with the CCDC.	2020-06-17 downloaded from the CCDC.
;
_cell_angle_alpha 90
_cell_angle_beta 102.1741(13)
_cell_angle_gamma 90
_cell_formula_units_Z 4
_cell_length_a 9.96666(13)
_cell_length_b 16.7568(2)
_cell_length_c 17.1842(2)
_cell_measurement_reflns_used 47774
_cell_measurement_temperature 149.99(10)
_cell_measurement_theta_max 35.0910
_cell_measurement_theta_min 2.4090
_cell_volume 2805.38(6)
_computing_cell_refinement 'CrysAlisPro 1.171.40.43a (Rigaku OD, 2019)'
_computing_data_collection 'CrysAlisPro 1.171.40.43a (Rigaku OD, 2019)'
_computing_data_reduction 'CrysAlisPro 1.171.40.43a (Rigaku OD, 2019)'
_computing_molecular_graphics 'Olex2 1.3 (Dolomanov et al., 2009)'
_computing_publication_material 'Olex2 1.3 (Dolomanov et al., 2009)'
_computing_structure_refinement 'SHELXL 2018/3 (Sheldrick, 2015)'
_computing_structure_solution 'SHELXT  (Sheldrick, 2015)'
_diffrn_ambient_environment N~2~
_diffrn_ambient_temperature 149.99(10)
_diffrn_detector 'CCD plate'
_diffrn_detector_area_resol_mean 10.0000
_diffrn_detector_type HyPix-Arc
_diffrn_measured_fraction_theta_full 0.999
_diffrn_measured_fraction_theta_max 0.927
_diffrn_measurement_details
;
List of Runs (angles in degrees, time in seconds):

  # Type    Start    End  Width  t~exp~   \w     \q     \k     \f   Frames
#--------------------------------------------------------------------------
  1  \w    -22.00   3.00   0.50    7.00    --    4.45 -24.00 -73.00   50
  2  \w    -18.00   7.00   0.50    7.00    --    4.45  24.00  90.00   50
  3  \w    -62.00   8.00   0.50    7.00    --   -4.76 -24.00 -73.00  140
  4  \w      1.00  35.00   0.50    7.00    --   -4.76  24.00  90.00   68
  5  \w     -2.00  48.00   0.50    7.00    --    4.45  77.00 -90.00  100
  6  \w    -23.00  10.00   0.50    7.00    --    4.45 -99.00  60.00   66
  7  \w    -23.00  26.00   0.50    7.00    --    4.45 -99.00 -90.00   98
  8  \w     -3.00  49.00   0.50    7.00    --    4.45  77.00-120.00  104
  9  \w    -14.00  11.00   0.50    7.00    --    4.45 -99.00-150.00   50
 10  \w    -20.00  25.00   0.50    7.00    --    4.45 -99.00-180.00   90
 11  \w     -3.00  41.00   0.50    7.00    --   -4.76  37.00 -60.00   88
 12  \w    -40.00 -27.50   0.50    7.00    --   -4.76 -77.00-120.00   25
;
_diffrn_measurement_device 'four-circle diffractometer'
_diffrn_measurement_device_type 'XtaLAB Synergy, Dualflex, HyPix-Arc'
_diffrn_measurement_method '\w scans'
_diffrn_orient_matrix_type 'CrysAlisPro convention (1999,Acta A55,543-557)'
_diffrn_orient_matrix_UB_11 0.0496776000
_diffrn_orient_matrix_UB_12 -0.0129285000
_diffrn_orient_matrix_UB_13 0.0335137000
_diffrn_orient_matrix_UB_21 0.0498457000
_diffrn_orient_matrix_UB_22 -0.0021230000
_diffrn_orient_matrix_UB_23 -0.0238937000
_diffrn_orient_matrix_UB_31 0.0186049000
_diffrn_orient_matrix_UB_32 0.0402478000
_diffrn_orient_matrix_UB_33 0.0095073000
_diffrn_radiation_monochromator mirror
_diffrn_radiation_probe x-ray
_diffrn_radiation_type 'Mo K\a'
_diffrn_radiation_wavelength 0.71073
_diffrn_reflns_av_R_equivalents 0.0323
_diffrn_reflns_av_unetI/netI 0.0235
_diffrn_reflns_Laue_measured_fraction_full 0.999
_diffrn_reflns_Laue_measured_fraction_max 0.927
_diffrn_reflns_limit_h_max 16
_diffrn_reflns_limit_h_min -15
_diffrn_reflns_limit_k_max 22
_diffrn_reflns_limit_k_min -26
_diffrn_reflns_limit_l_max 26
_diffrn_reflns_limit_l_min -26
_diffrn_reflns_number 61980
_diffrn_reflns_point_group_measured_fraction_full 0.999
_diffrn_reflns_point_group_measured_fraction_max 0.927
_diffrn_reflns_theta_full 25.242
_diffrn_reflns_theta_max 35.012
_diffrn_reflns_theta_min 2.184
_diffrn_source 'micro-focus sealed X-ray tube'
_diffrn_source_type 'PhotonJet (Mo) X-ray Source'
_exptl_absorpt_coefficient_mu 1.641
_exptl_absorpt_correction_T_max 1.000
_exptl_absorpt_correction_T_min 0.375
_exptl_absorpt_correction_type gaussian
_exptl_absorpt_process_details
;
CrysAlisPro 1.171.40.43a (Rigaku Oxford Diffraction, 2019)
Numerical absorption correction based on gaussian integration over
			a multifaceted crystal model
Empirical absorption correction using spherical harmonics,
 implemented in SCALE3 ABSPACK scaling algorithm.
;
_exptl_crystal_colour yellow
_exptl_crystal_colour_primary yellow
_exptl_crystal_density_diffrn 2.002
_exptl_crystal_description block
_exptl_crystal_F_000 1632
_exptl_crystal_size_max 0.329
_exptl_crystal_size_mid 0.319
_exptl_crystal_size_min 0.207
_refine_diff_density_max 0.857
_refine_diff_density_min -0.710
_refine_diff_density_rms 0.086
_refine_ls_extinction_method none
_refine_ls_goodness_of_fit_ref 1.043
_refine_ls_hydrogen_treatment constr
_refine_ls_matrix_type full
_refine_ls_number_parameters 395
_refine_ls_number_reflns 11458
_refine_ls_number_restraints 6
_refine_ls_restrained_S_all 1.044
_refine_ls_R_factor_all 0.0302
_refine_ls_R_factor_gt 0.0245
_refine_ls_shift/su_max 0.002
_refine_ls_shift/su_mean 0.000
_refine_ls_structure_factor_coef Fsqd
_refine_ls_weighting_details 'w=1/[\s^2^(Fo^2^)+(0.0219P)^2^+1.8847P] where P=(Fo^2^+2Fc^2^)/3'
_refine_ls_weighting_scheme calc
_refine_ls_wR_factor_gt 0.0553
_refine_ls_wR_factor_ref 0.0581
_reflns_Friedel_coverage 0.000
_reflns_number_gt 10237
_reflns_number_total 11458
_reflns_threshold_expression 'I > 2\s(I)'
_cod_data_source_file d0sc02551h2.cif
_cod_data_source_block ag-n-03-32
_cod_original_cell_volume 2805.39(7)
_cod_database_code 1558425
_shelx_shelxl_version_number 2018/3
_chemical_oxdiff_formula 'C25 H8 Cl6 F9 O2 Sb1'
_shelx_space_group_comment
;
The symmetry employed for this shelxl refinement is uniquely defined
by the following loop, which should always be used as a source of
symmetry information in preference to the above space-group names.
They are only intended as comments.
;
_reflns_odcompleteness_completeness 99.85
_reflns_odcompleteness_iscentric 1
_reflns_odcompleteness_theta 33.07
_olex2_refinement_description
;
1. Fixed Uiso
 At 1.2 times of:
  All C(H) groups, All C(H,H) groups
2. Restrained distances
 Cl26-C25A \\sim Cl27-C25B \\sim Cl25-C25A \\sim Cl25-C25B
 with sigma of 0.02
3. Uiso/Uaniso restraints and constraints
Uanis(Cl27) = Uanis(Cl26)
Uanis(C25B) = Uanis(C25A)
4. Others
 Sof(Cl27)=Sof(C25B)=Sof(H25A)=Sof(H25B)=1-FVAR(1)
 Sof(Cl26)=Sof(C25A)=Sof(H25C)=Sof(H25D)=FVAR(1)
5.a Secondary CH2 refined with riding coordinates:
 C25B(H25A,H25B), C25A(H25C,H25D)
5.b Aromatic/amide H refined with riding coordinates:
 C12(H12), C8(H8), C14(H14), C24(H24), C18(H18), C20(H20)
;
_olex2_submission_special_instructions 'No special instructions were received'
_oxdiff_exptl_absorpt_empirical_details
;
Empirical correction (ABSPACK) includes:
- Absorption correction using spherical harmonics
- Frame scaling
;
_oxdiff_exptl_absorpt_empirical_full_max 4.512
_oxdiff_exptl_absorpt_empirical_full_min 0.674

loop_
_space_group_symop_operation_xyz
'x, y, z'
'-x+1/2, y+1/2, -z+1/2'
'-x, -y, -z'
'x-1/2, -y-1/2, z-1/2'

loop_
_atom_site_label
_atom_site_type_symbol
_atom_site_fract_x
_atom_site_fract_y
_atom_site_fract_z
_atom_site_U_iso_or_equiv
_atom_site_adp_type
_atom_site_occupancy
_atom_site_site_symmetry_order
_atom_site_calc_flag
_atom_site_refinement_flags_posn
_atom_site_refinement_flags_adp
_atom_site_refinement_flags_occupancy
_atom_site_disorder_assembly
_atom_site_disorder_group
Sb1 Sb 0.62866(2) 0.62317(2) 0.25155(2) 0.01487(2) Uani 1 1 d . . . . .
Cl2 Cl 0.68474(3) 0.39350(2) 0.07834(2) 0.02451(6) Uani 1 1 d . . . . .
Cl5 Cl 1.12503(3) 0.54618(2) 0.34922(2) 0.02665(7) Uani 1 1 d . . . . .
Cl3 Cl 0.98733(4) 0.32792(2) 0.11207(3) 0.02994(7) Uani 1 1 d . . . . .
Cl4 Cl 1.20889(3) 0.40401(2) 0.24889(2) 0.02922(7) Uani 1 1 d . . . . .
Cl25 Cl 0.85471(5) 0.11498(3) 0.47292(2) 0.03418(8) Uani 1 1 d D . . . .
Cl27 Cl 0.85717(18) 0.26065(5) 0.56671(7) 0.0705(3) Uani 0.793(3) 1 d D . P A 2
O2 O 0.83350(9) 0.59490(6) 0.29423(6) 0.01899(17) Uani 1 1 d . . . . .
F22 F 0.80555(12) 0.95253(5) 0.14229(6) 0.0342(2) Uani 1 1 d . . . . .
F9 F 0.10915(10) 0.72774(7) 0.21788(8) 0.0408(3) Uani 1 1 d . . . . .
F10 F -0.00139(10) 0.62181(7) 0.10375(7) 0.0400(3) Uani 1 1 d . . . . .
F23 F 0.97839(10) 0.87036(6) 0.25474(7) 0.0322(2) Uani 1 1 d . . . . .
F11 F 0.15876(10) 0.51360(7) 0.05227(7) 0.0413(3) Uani 1 1 d . . . . .
F21 F 0.55623(13) 0.89363(6) 0.07640(7) 0.0406(3) Uani 1 1 d . . . . .
O1 O 0.64806(9) 0.52877(6) 0.18305(6) 0.01777(16) Uani 1 1 d . . . . .
F15 F 0.36013(11) 0.57321(9) 0.48949(6) 0.0460(3) Uani 1 1 d . . . . .
F17 F 0.78495(12) 0.69897(11) 0.56296(7) 0.0608(4) Uani 1 1 d . . . . .
F16 F 0.55373(12) 0.64357(10) 0.60039(7) 0.0553(4) Uani 1 1 d . . . . .
C7 C 0.41449(13) 0.62025(8) 0.19608(8) 0.0182(2) Uani 1 1 d . . . . .
C1 C 0.77707(12) 0.49931(7) 0.19415(7) 0.0159(2) Uani 1 1 d . . . . .
C13 C 0.60862(13) 0.62347(8) 0.37160(8) 0.0179(2) Uani 1 1 d . . . . .
C9 C 0.19154(14) 0.67568(9) 0.19176(10) 0.0258(3) Uani 1 1 d . . . . .
C12 C 0.35791(13) 0.56513(9) 0.13751(9) 0.0225(2) Uani 1 1 d . . . . .
H12 H 0.414419 0.527316 0.118536 0.027 Uiso 1 1 calc R U . . .
C19 C 0.68826(13) 0.73533(8) 0.21456(8) 0.0185(2) Uani 1 1 d . . . . .
C8 C 0.33098(14) 0.67609(9) 0.22336(9) 0.0223(2) Uani 1 1 d . . . . .
H8 H 0.369565 0.713810 0.263075 0.027 Uiso 1 1 calc R U . . .
C14 C 0.48869(14) 0.59445(9) 0.39064(8) 0.0219(2) Uani 1 1 d . . . . .
H14 H 0.419031 0.570759 0.351093 0.026 Uiso 1 1 calc R U . . .
C2 C 0.81089(13) 0.43587(8) 0.15034(8) 0.0176(2) Uani 1 1 d . . . . .
C3 C 0.94557(13) 0.40706(8) 0.16674(8) 0.0195(2) Uani 1 1 d . . . . .
C6 C 0.87571(12) 0.53481(7) 0.25460(7) 0.0161(2) Uani 1 1 d . . . . .
C11 C 0.21773(14) 0.56669(10) 0.10764(9) 0.0259(3) Uani 1 1 d . . . . .
C5 C 1.00872(12) 0.50462(8) 0.27174(8) 0.0181(2) Uani 1 1 d . . . . .
C24 C 0.81873(13) 0.76480(8) 0.24809(8) 0.0203(2) Uani 1 1 d . . . . .
H24 H 0.880571 0.735107 0.287096 0.024 Uiso 1 1 calc R U . . .
C15 C 0.47337(15) 0.60093(11) 0.46849(9) 0.0284(3) Uani 1 1 d . . . . .
C18 C 0.71225(14) 0.65713(10) 0.42943(9) 0.0262(3) Uani 1 1 d . . . . .
H18 H 0.795270 0.675118 0.416503 0.031 Uiso 1 1 calc R U . . .
C10 C 0.13379(14) 0.62149(10) 0.13363(10) 0.0268(3) Uani 1 1 d . . . . .
C23 C 0.85516(14) 0.83837(8) 0.22286(9) 0.0227(2) Uani 1 1 d . . . . .
C4 C 1.04408(13) 0.44083(8) 0.22733(8) 0.0198(2) Uani 1 1 d . . . . .
C21 C 0.63926(17) 0.85097(9) 0.13246(9) 0.0263(3) Uani 1 1 d . . . . .
C17 C 0.69120(16) 0.66365(12) 0.50591(10) 0.0334(3) Uani 1 1 d . . . . .
C16 C 0.57257(16) 0.63621(12) 0.52619(9) 0.0330(3) Uani 1 1 d . . . . .
C20 C 0.59765(15) 0.77806(8) 0.15677(9) 0.0233(2) Uani 1 1 d . . . . .
H20 H 0.509011 0.757565 0.134472 0.028 Uiso 1 1 calc R U . . .
C22 C 0.76749(17) 0.88138(8) 0.16533(9) 0.0253(3) Uani 1 1 d . . . . .
C25B C 0.8270(3) 0.15787(19) 0.56170(17) 0.0400(6) Uani 0.793(3) 1 d D . P A 2
H25A H 0.731034 0.147642 0.566081 0.048 Uiso 0.793(3) 1 calc R U P A 2
H25B H 0.888138 0.131750 0.607509 0.048 Uiso 0.793(3) 1 calc R U P A 2
Cl26 Cl 0.7868(7) 0.2626(2) 0.5437(3) 0.0705(3) Uani 0.207(3) 1 d D . P A 1
C25A C 0.7871(14) 0.1619(7) 0.5443(8) 0.0400(6) Uani 0.207(3) 1 d D . P A 1
H25C H 0.691118 0.143635 0.538913 0.048 Uiso 0.207(3) 1 calc R U P A 1
H25D H 0.838696 0.143991 0.597043 0.048 Uiso 0.207(3) 1 calc R U P A 1

loop_
_atom_site_aniso_label
_atom_site_aniso_U_11
_atom_site_aniso_U_22
_atom_site_aniso_U_33
_atom_site_aniso_U_23
_atom_site_aniso_U_13
_atom_site_aniso_U_12
Sb1 0.01215(4) 0.01506(4) 0.01724(4) -0.00034(3) 0.00275(3) 0.00037(2)
Cl2 0.02236(14) 0.02765(15) 0.02275(14) -0.00713(12) 0.00302(11) -0.00289(11)
Cl5 0.01548(12) 0.03109(17) 0.03046(16) -0.00586(13) -0.00176(11) -0.00069(11)
Cl3 0.02743(16) 0.02603(16) 0.03784(19) -0.00973(14) 0.01024(14) 0.00481(13)
Cl4 0.01709(13) 0.03127(17) 0.03866(19) -0.00134(14) 0.00446(13) 0.00841(12)
Cl25 0.03592(19) 0.0410(2) 0.02569(17) -0.00287(15) 0.00653(14) 0.00078(16)
Cl27 0.1168(11) 0.0357(3) 0.0528(5) -0.0104(3) 0.0036(6) 0.0078(5)
O2 0.0142(4) 0.0188(4) 0.0226(4) -0.0044(3) 0.0010(3) 0.0017(3)
F22 0.0544(6) 0.0173(4) 0.0381(5) 0.0020(4) 0.0258(5) -0.0041(4)
F9 0.0231(4) 0.0456(6) 0.0549(7) -0.0041(5) 0.0111(4) 0.0150(4)
F10 0.0133(4) 0.0583(7) 0.0454(6) 0.0047(5) -0.0011(4) 0.0008(4)
F23 0.0282(4) 0.0271(4) 0.0438(6) -0.0067(4) 0.0135(4) -0.0120(4)
F11 0.0255(4) 0.0517(7) 0.0427(6) -0.0184(5) -0.0022(4) -0.0104(4)
F21 0.0506(6) 0.0299(5) 0.0388(6) 0.0151(4) 0.0038(5) 0.0089(5)
O1 0.0135(4) 0.0202(4) 0.0189(4) -0.0028(3) 0.0019(3) 0.0018(3)
F15 0.0288(5) 0.0866(9) 0.0244(5) 0.0031(5) 0.0098(4) -0.0160(5)
F17 0.0348(6) 0.1123(12) 0.0328(6) -0.0337(7) 0.0012(5) -0.0218(7)
F16 0.0359(6) 0.1114(12) 0.0189(5) -0.0130(6) 0.0065(4) -0.0033(7)
C7 0.0137(5) 0.0213(6) 0.0195(5) 0.0009(4) 0.0032(4) 0.0010(4)
C1 0.0138(4) 0.0169(5) 0.0173(5) 0.0012(4) 0.0040(4) 0.0003(4)
C13 0.0162(5) 0.0186(5) 0.0187(5) -0.0012(4) 0.0032(4) 0.0017(4)
C9 0.0178(5) 0.0292(7) 0.0315(7) 0.0044(6) 0.0074(5) 0.0068(5)
C12 0.0163(5) 0.0260(6) 0.0247(6) -0.0037(5) 0.0031(5) -0.0008(5)
C19 0.0183(5) 0.0166(5) 0.0216(5) 0.0001(4) 0.0068(4) 0.0008(4)
C8 0.0176(5) 0.0250(6) 0.0242(6) 0.0000(5) 0.0041(5) 0.0031(5)
C14 0.0190(5) 0.0288(7) 0.0178(5) 0.0000(5) 0.0032(4) -0.0027(5)
C2 0.0169(5) 0.0181(5) 0.0182(5) -0.0008(4) 0.0045(4) -0.0012(4)
C3 0.0192(5) 0.0175(5) 0.0232(6) -0.0008(4) 0.0078(4) 0.0022(4)
C6 0.0145(5) 0.0151(5) 0.0186(5) 0.0012(4) 0.0033(4) 0.0000(4)
C11 0.0187(6) 0.0321(7) 0.0253(6) -0.0030(5) 0.0010(5) -0.0052(5)
C5 0.0133(5) 0.0184(5) 0.0219(5) 0.0013(4) 0.0023(4) -0.0008(4)
C24 0.0186(5) 0.0186(5) 0.0249(6) -0.0013(5) 0.0076(5) -0.0005(4)
C15 0.0207(6) 0.0452(9) 0.0200(6) 0.0020(6) 0.0056(5) -0.0016(6)
C18 0.0177(5) 0.0359(8) 0.0243(6) -0.0072(6) 0.0029(5) -0.0026(5)
C10 0.0126(5) 0.0370(8) 0.0295(7) 0.0072(6) 0.0017(5) -0.0001(5)
C23 0.0231(6) 0.0192(6) 0.0291(6) -0.0048(5) 0.0132(5) -0.0042(5)
C4 0.0147(5) 0.0197(5) 0.0256(6) 0.0029(5) 0.0056(4) 0.0029(4)
C21 0.0349(7) 0.0201(6) 0.0252(6) 0.0045(5) 0.0092(6) 0.0066(5)
C17 0.0214(6) 0.0531(10) 0.0234(7) -0.0131(7) -0.0003(5) -0.0027(6)
C16 0.0236(6) 0.0575(11) 0.0170(6) -0.0053(6) 0.0024(5) 0.0031(7)
C20 0.0242(6) 0.0202(6) 0.0257(6) 0.0025(5) 0.0060(5) 0.0031(5)
C22 0.0373(8) 0.0154(5) 0.0287(7) -0.0009(5) 0.0196(6) -0.0008(5)
C25B 0.0452(18) 0.0459(12) 0.0323(15) -0.0050(11) 0.0160(12) 0.0008(12)
Cl26 0.1168(11) 0.0357(3) 0.0528(5) -0.0104(3) 0.0036(6) 0.0078(5)
C25A 0.0452(18) 0.0459(12) 0.0323(15) -0.0050(11) 0.0160(12) 0.0008(12)

loop_
_atom_type_symbol
_atom_type_description
_atom_type_scat_dispersion_real
_atom_type_scat_dispersion_imag
_atom_type_scat_source
C C 0.0033 0.0016 'International Tables Vol C Tables 4.2.6.8 and 6.1.1.4'
H H 0.0000 0.0000 'International Tables Vol C Tables 4.2.6.8 and 6.1.1.4'
Cl Cl 0.1484 0.1585 'International Tables Vol C Tables 4.2.6.8 and 6.1.1.4'
F F 0.0171 0.0103 'International Tables Vol C Tables 4.2.6.8 and 6.1.1.4'
O O 0.0106 0.0060 'International Tables Vol C Tables 4.2.6.8 and 6.1.1.4'
Sb Sb -0.5866 1.5461 'International Tables Vol C Tables 4.2.6.8 and 6.1.1.4'

loop_
_exptl_crystal_face_index_h
_exptl_crystal_face_index_k
_exptl_crystal_face_index_l
_exptl_crystal_face_perp_dist
-1 0 -1 0.1037
1 0 1 0.1037
0 -1 0 0.1643
0 1 0 0.1643
0 0 1 0.1444
0 0 -1 0.1444
0 2 1 0.1372
0 -2 -1 0.1372
-1 -2 1 0.1281
1 1 -2 0.1479
1 -1 -5 0.1299
-1 0 2 0.1636
-1 0 0 0.1003
5 -1 -3 0.1216

loop_
_geom_angle_atom_site_label_1
_geom_angle_atom_site_label_2
_geom_angle_atom_site_label_3
_geom_angle
_geom_angle_site_symmetry_1
_geom_angle_site_symmetry_3
_geom_angle_publ_flag
O2 Sb1 C7 164.68(4) . . ?
O2 Sb1 C13 86.79(4) . . ?
O2 Sb1 C19 89.50(4) . . ?
O1 Sb1 O2 79.50(4) . . ?
O1 Sb1 C7 86.06(4) . . ?
O1 Sb1 C13 127.97(4) . . ?
O1 Sb1 C19 117.25(5) . . ?
C13 Sb1 C7 98.26(5) . . ?
C19 Sb1 C7 101.74(5) . . ?
C19 Sb1 C13 112.49(5) . . ?
C6 O2 Sb1 112.67(7) . . ?
C1 O1 Sb1 114.30(8) . . ?
C12 C7 Sb1 123.26(9) . . ?
C12 C7 C8 120.45(12) . . ?
C8 C7 Sb1 116.27(10) . . ?
O1 C1 C2 122.45(11) . . ?
O1 C1 C6 116.51(11) . . ?
C2 C1 C6 121.01(11) . . ?
C14 C13 Sb1 119.42(9) . . ?
C14 C13 C18 121.20(13) . . ?
C18 C13 Sb1 119.26(10) . . ?
F9 C9 C8 120.16(14) . . ?
F9 C9 C10 118.62(13) . . ?
C8 C9 C10 121.22(13) . . ?
C7 C12 H12 120.7 . . ?
C11 C12 C7 118.58(13) . . ?
C11 C12 H12 120.7 . . ?
C24 C19 Sb1 119.19(10) . . ?
C20 C19 Sb1 119.47(10) . . ?
C20 C19 C24 121.34(12) . . ?
C7 C8 H8 120.5 . . ?
C9 C8 C7 119.07(13) . . ?
C9 C8 H8 120.5 . . ?
C13 C14 H14 120.8 . . ?
C15 C14 C13 118.41(13) . . ?
C15 C14 H14 120.8 . . ?
C1 C2 Cl2 118.89(9) . . ?
C1 C2 C3 119.27(12) . . ?
C3 C2 Cl2 121.83(10) . . ?
C2 C3 Cl3 119.15(10) . . ?
C4 C3 Cl3 120.43(10) . . ?
C4 C3 C2 120.41(12) . . ?
O2 C6 C1 116.83(10) . . ?
O2 C6 C5 123.79(11) . . ?
C5 C6 C1 119.35(11) . . ?
F11 C11 C12 120.45(14) . . ?
F11 C11 C10 117.75(13) . . ?
C10 C11 C12 121.79(14) . . ?
C6 C5 Cl5 118.28(10) . . ?
C6 C5 C4 120.01(12) . . ?
C4 C5 Cl5 121.70(10) . . ?
C19 C24 H24 121.0 . . ?
C23 C24 C19 118.02(13) . . ?
C23 C24 H24 121.0 . . ?
F15 C15 C14 120.34(14) . . ?
F15 C15 C16 118.23(14) . . ?
C16 C15 C14 121.43(14) . . ?
C13 C18 H18 120.9 . . ?
C17 C18 C13 118.26(14) . . ?
C17 C18 H18 120.9 . . ?
F10 C10 C9 120.48(14) . . ?
F10 C10 C11 120.63(15) . . ?
C11 C10 C9 118.89(13) . . ?
F23 C23 C24 120.37(14) . . ?
F23 C23 C22 118.04(13) . . ?
C22 C23 C24 121.59(13) . . ?
C3 C4 Cl4 120.41(10) . . ?
C3 C4 C5 119.93(11) . . ?
C5 C4 Cl4 119.66(10) . . ?
F21 C21 C20 120.70(15) . . ?
F21 C21 C22 118.43(14) . . ?
C22 C21 C20 120.86(14) . . ?
F17 C17 C18 120.63(15) . . ?
F17 C17 C16 117.67(15) . . ?
C18 C17 C16 121.68(14) . . ?
F16 C16 C15 120.25(15) . . ?
F16 C16 C17 120.78(15) . . ?
C15 C16 C17 118.97(14) . . ?
C19 C20 H20 120.7 . . ?
C21 C20 C19 118.65(14) . . ?
C21 C20 H20 120.7 . . ?
F22 C22 C23 120.20(15) . . ?
F22 C22 C21 120.26(15) . . ?
C23 C22 C21 119.53(13) . . ?
Cl25 C25B H25A 109.0 . . ?
Cl25 C25B H25B 109.0 . . ?
Cl27 C25B Cl25 112.85(18) . . ?
Cl27 C25B H25A 109.0 . . ?
Cl27 C25B H25B 109.0 . . ?
H25A C25B H25B 107.8 . . ?
Cl25 C25A H25C 108.0 . . ?
Cl25 C25A H25D 108.0 . . ?
Cl26 C25A Cl25 117.1(8) . . ?
Cl26 C25A H25C 108.0 . . ?
Cl26 C25A H25D 108.0 . . ?
H25C C25A H25D 107.3 . . ?

loop_
_geom_bond_atom_site_label_1
_geom_bond_atom_site_label_2
_geom_bond_distance
_geom_bond_site_symmetry_2
_geom_bond_publ_flag
Sb1 O2 2.0734(9) . ?
Sb1 O1 2.0052(9) . ?
Sb1 C7 2.1468(12) . ?
Sb1 C13 2.1141(13) . ?
Sb1 C19 2.1091(13) . ?
Cl2 C2 1.7203(13) . ?
Cl5 C5 1.7177(13) . ?
Cl3 C3 1.7260(13) . ?
Cl4 C4 1.7203(13) . ?
Cl25 C25B 1.760(3) . ?
Cl25 C25A 1.711(11) . ?
Cl27 C25B 1.747(3) . ?
O2 C6 1.3323(15) . ?
F22 C22 1.3363(16) . ?
F9 C9 1.3387(17) . ?
F10 C10 1.3369(16) . ?
F23 C23 1.3462(17) . ?
F11 C11 1.3440(18) . ?
F21 C21 1.3371(18) . ?
O1 C1 1.3528(14) . ?
F15 C15 1.3385(18) . ?
F17 C17 1.3410(18) . ?
F16 C16 1.3331(18) . ?
C7 C12 1.3945(19) . ?
C7 C8 1.3974(18) . ?
C1 C2 1.3848(17) . ?
C1 C6 1.4032(17) . ?
C13 C14 1.3919(18) . ?
C13 C18 1.3927(19) . ?
C9 C8 1.3813(19) . ?
C9 C10 1.383(2) . ?
C12 H12 0.9500 . ?
C12 C11 1.3834(19) . ?
C19 C24 1.3968(18) . ?
C19 C20 1.3915(19) . ?
C8 H8 0.9500 . ?
C14 H14 0.9500 . ?
C14 C15 1.382(2) . ?
C2 C3 1.3981(18) . ?
C3 C4 1.3919(19) . ?
C6 C5 1.3912(17) . ?
C11 C10 1.379(2) . ?
C5 C4 1.4009(19) . ?
C24 H24 0.9500 . ?
C24 C23 1.3805(19) . ?
C15 C16 1.377(2) . ?
C18 H18 0.9500 . ?
C18 C17 1.378(2) . ?
C23 C22 1.377(2) . ?
C21 C20 1.383(2) . ?
C21 C22 1.381(2) . ?
C17 C16 1.380(2) . ?
C20 H20 0.9500 . ?
C25B H25A 0.9900 . ?
C25B H25B 0.9900 . ?
Cl26 C25A 1.686(12) . ?
C25A H25C 0.9900 . ?
C25A H25D 0.9900 . ?

loop_
_geom_torsion_atom_site_label_1
_geom_torsion_atom_site_label_2
_geom_torsion_atom_site_label_3
_geom_torsion_atom_site_label_4
_geom_torsion
_geom_torsion_site_symmetry_1
_geom_torsion_site_symmetry_2
_geom_torsion_site_symmetry_3
_geom_torsion_site_symmetry_4
_geom_torsion_publ_flag
Sb1 O2 C6 C1 -2.20(14) . . . . ?
Sb1 O2 C6 C5 179.99(10) . . . . ?
Sb1 O1 C1 C2 -177.88(10) . . . . ?
Sb1 O1 C1 C6 4.03(14) . . . . ?
Sb1 C7 C12 C11 177.77(11) . . . . ?
Sb1 C7 C8 C9 -178.05(11) . . . . ?
Sb1 C13 C14 C15 -175.03(12) . . . . ?
Sb1 C13 C18 C17 173.83(13) . . . . ?
Sb1 C19 C24 C23 -179.98(10) . . . . ?
Sb1 C19 C20 C21 -179.10(11) . . . . ?
Cl2 C2 C3 Cl3 1.19(16) . . . . ?
Cl2 C2 C3 C4 -177.67(10) . . . . ?
Cl5 C5 C4 Cl4 -1.44(16) . . . . ?
Cl5 C5 C4 C3 177.82(10) . . . . ?
Cl3 C3 C4 Cl4 -0.22(17) . . . . ?
Cl3 C3 C4 C5 -179.47(10) . . . . ?
O2 C6 C5 Cl5 0.86(18) . . . . ?
O2 C6 C5 C4 179.55(12) . . . . ?
F9 C9 C8 C7 178.90(14) . . . . ?
F9 C9 C10 F10 0.6(2) . . . . ?
F9 C9 C10 C11 -178.72(14) . . . . ?
F23 C23 C22 F22 0.3(2) . . . . ?
F23 C23 C22 C21 -178.79(13) . . . . ?
F11 C11 C10 F10 -0.7(2) . . . . ?
F11 C11 C10 C9 178.67(14) . . . . ?
F21 C21 C20 C19 179.19(13) . . . . ?
F21 C21 C22 F22 1.3(2) . . . . ?
F21 C21 C22 C23 -179.65(13) . . . . ?
O1 C1 C2 Cl2 0.70(17) . . . . ?
O1 C1 C2 C3 -178.09(12) . . . . ?
O1 C1 C6 O2 -1.14(17) . . . . ?
O1 C1 C6 C5 176.77(11) . . . . ?
F15 C15 C16 F16 -1.3(3) . . . . ?
F15 C15 C16 C17 178.70(17) . . . . ?
F17 C17 C16 F16 -1.1(3) . . . . ?
F17 C17 C16 C15 178.87(18) . . . . ?
C7 C12 C11 F11 -178.69(14) . . . . ?
C7 C12 C11 C10 0.7(2) . . . . ?
C1 C2 C3 Cl3 179.94(10) . . . . ?
C1 C2 C3 C4 1.08(19) . . . . ?
C1 C6 C5 Cl5 -176.90(10) . . . . ?
C1 C6 C5 C4 1.79(19) . . . . ?
C13 C14 C15 F15 -179.45(15) . . . . ?
C13 C14 C15 C16 1.0(2) . . . . ?
C13 C18 C17 F17 -176.87(17) . . . . ?
C13 C18 C17 C16 1.5(3) . . . . ?
C12 C7 C8 C9 0.3(2) . . . . ?
C12 C11 C10 F10 179.93(14) . . . . ?
C12 C11 C10 C9 -0.7(2) . . . . ?
C19 C24 C23 F23 178.32(12) . . . . ?
C19 C24 C23 C22 -1.2(2) . . . . ?
C8 C7 C12 C11 -0.5(2) . . . . ?
C8 C9 C10 F10 179.91(14) . . . . ?
C8 C9 C10 C11 0.5(2) . . . . ?
C14 C13 C18 C17 -2.3(2) . . . . ?
C14 C15 C16 F16 178.26(17) . . . . ?
C14 C15 C16 C17 -1.7(3) . . . . ?
C2 C1 C6 O2 -179.25(11) . . . . ?
C2 C1 C6 C5 -1.34(19) . . . . ?
C2 C3 C4 Cl4 178.62(10) . . . . ?
C2 C3 C4 C5 -0.6(2) . . . . ?
C6 C1 C2 Cl2 178.70(10) . . . . ?
C6 C1 C2 C3 -0.09(19) . . . . ?
C6 C5 C4 Cl4 179.91(10) . . . . ?
C6 C5 C4 C3 -0.8(2) . . . . ?
C24 C19 C20 C21 0.2(2) . . . . ?
C24 C23 C22 F22 179.83(12) . . . . ?
C24 C23 C22 C21 0.7(2) . . . . ?
C18 C13 C14 C15 1.0(2) . . . . ?
C18 C17 C16 F16 -179.53(18) . . . . ?
C18 C17 C16 C15 0.5(3) . . . . ?
C10 C9 C8 C7 -0.3(2) . . . . ?
C20 C19 C24 C23 0.7(2) . . . . ?
C20 C21 C22 F22 -178.85(13) . . . . ?
C20 C21 C22 C23 0.2(2) . . . . ?
C22 C21 C20 C19 -0.7(2) . . . . ?

loop_
_exptl_oxdiff_crystal_face_indexfrac_h
_exptl_oxdiff_crystal_face_indexfrac_k
_exptl_oxdiff_crystal_face_indexfrac_l
_exptl_oxdiff_crystal_face_x
_exptl_oxdiff_crystal_face_y
_exptl_oxdiff_crystal_face_z
-0.9985 -0.0002 -0.9987 -0.0831 -0.0259 -0.0281
0.9985 0.0002 0.9987 0.0831 0.0259 0.0281
-0.0013 -0.9991 0.0013 0.0129 0.0020 -0.0402
0.0013 0.9991 -0.0013 -0.0129 -0.0020 0.0402
-0.0003 0.0009 0.9984 0.0334 -0.0239 0.0095
0.0003 -0.0009 -0.9984 -0.0334 0.0239 -0.0095
0.0022 1.9992 0.9958 0.0076 -0.0279 0.0900
-0.0022 -1.9992 -0.9958 -0.0076 0.0279 -0.0900
-1.0017 -1.9966 1.0008 0.0096 -0.0696 -0.0895
1.0008 0.9966 -1.9979 -0.0301 0.0955 0.0397
0.9993 -1.0045 -4.9906 -0.1046 0.1712 -0.0693
-0.9995 0.0026 1.9966 0.0172 -0.0975 0.0005
-0.9988 0.0007 -0.0002 -0.0496 -0.0498 -0.0186
4.9940 -1.0055 -2.9928 0.1608 0.3226 0.0240
